data_4330209
loop_
_publ_author_name
'Evgeny V. Tretyakov'
'Svyatoslav E. Tolstikov'
'Anastasiya O. Suvorova'
'Aleksey V. Polushkin'
'Galina V. Romanenko'
'Artem S. Bogomyakov'
'Sergey L. Veber'
'Matvey V. Fedin'
'Dmitry V. Stass'
'Edward Reijerse'
'Wolfgang Lubitz'
'Ekaterina M. Zueva'
'Victor I. Ovcharenko'

_publ_section_title
;
 Crucial Role of Paramagnetic Ligands for Magnetostructural Anomalies in
 "Breathing Crystals"
;
_journal_name_full 'Inorganic Chemistry'
_journal_page_first 9385
_journal_page_last 9394
_journal_paper_doi 10.1021/ic301149e
_journal_volume 51
_journal_year 2012
_chemical_formula_sum 'C24 H29 Cu F12 N3 O5'
_chemical_formula_weight 731.04
_chemical_name_systematic
; 
 ? 
;
_space_group_IT_number 2
_symmetry_cell_setting triclinic
_symmetry_space_group_name_Hall '-P 1'
_symmetry_space_group_name_H-M 'P -1'
_atom_sites_solution_hydrogens geom
_atom_sites_solution_primary direct
_atom_sites_solution_secondary difmap
_audit_creation_method SHELXL-97
_cell_angle_alpha 113.947(5)
_cell_angle_beta 103.947(6)
_cell_angle_gamma 90.251(5)
_cell_formula_units_Z 2
_cell_length_a 11.5387(12)
_cell_length_b 11.8611(11)
_cell_length_c 12.8000(12)
_cell_measurement_reflns_used 6131
_cell_measurement_temperature 240(2)
_cell_measurement_theta_max 23.65
_cell_measurement_theta_min 2.20
_cell_volume 1543.5(3)
_computing_cell_refinement 'Bruker SAINT'
_computing_data_collection 'Bruker APEX2'
_computing_data_reduction 'Bruker SAINT'
_computing_molecular_graphics 'Bruker SHELXTL'
_computing_publication_material 'Bruker SHELXTL'
_computing_structure_refinement 'SHELXL-97 (Sheldrick, 1997)'
_computing_structure_solution 'SHELXS-97 (Sheldrick, 1990)'
_diffrn_ambient_temperature 240(2)
_diffrn_measured_fraction_theta_full 0.985
_diffrn_measured_fraction_theta_max 0.985
_diffrn_measurement_device_type 'Bruker APEX-II CCD'
_diffrn_measurement_method '\f and \w scans'
_diffrn_radiation_monochromator graphite
_diffrn_radiation_source 'fine-focus sealed tube'
_diffrn_radiation_type MoK\a
_diffrn_radiation_wavelength 0.71073
_diffrn_reflns_av_R_equivalents 0.0563
_diffrn_reflns_av_sigmaI/netI 0.0804
_diffrn_reflns_limit_h_max 15
_diffrn_reflns_limit_h_min -15
_diffrn_reflns_limit_k_max 15
_diffrn_reflns_limit_k_min -11
_diffrn_reflns_limit_l_max 16
_diffrn_reflns_limit_l_min -16
_diffrn_reflns_number 23167
_diffrn_reflns_theta_full 28.02
_diffrn_reflns_theta_max 28.02
_diffrn_reflns_theta_min 1.81
_diffrn_standards_number 0
_exptl_absorpt_coefficient_mu 0.818
_exptl_absorpt_correction_T_max 0.5556
_exptl_absorpt_correction_T_min 0.4562
_exptl_absorpt_correction_type multi-scan
_exptl_crystal_colour brown
_exptl_crystal_density_diffrn 1.573
_exptl_crystal_description plate
_exptl_crystal_F_000 742
_exptl_crystal_size_max 0.22
_exptl_crystal_size_mid 0.16
_exptl_crystal_size_min 0.04
_refine_diff_density_max 0.360
_refine_diff_density_min -0.415
_refine_diff_density_rms 0.057
_refine_ls_extinction_method none
_refine_ls_goodness_of_fit_ref 0.882
_refine_ls_hydrogen_treatment constr
_refine_ls_matrix_type full
_refine_ls_number_parameters 490
_refine_ls_number_reflns 7356
_refine_ls_number_restraints 5
_refine_ls_restrained_S_all 3.225
_refine_ls_R_factor_all 0.0861
_refine_ls_R_factor_gt 0.0427
_refine_ls_shift/su_max 0.000
_refine_ls_shift/su_mean 0.000
_refine_ls_structure_factor_coef Fsqd
_refine_ls_weighting_details 'calc w=1/[\s^2^(Fo^2^)+(0.0519P)^2^+0.0000P] where P=(Fo^2^+2Fc^2^)/3'
_refine_ls_weighting_scheme calc
_refine_ls_wR_factor_gt 0.0977
_refine_ls_wR_factor_ref 0.1100
_reflns_number_gt 4123
_reflns_number_total 7356
_reflns_threshold_expression >2sigma(I)
_cod_data_source_file ic301149e_si_002_25.cif
_cod_data_source_block 578s
_cod_database_code 4330209

loop_
_symmetry_equiv_pos_as_xyz
'x, y, z'
'-x, -y, -z'

loop_
_atom_site_label
_atom_site_type_symbol
_atom_site_fract_x
_atom_site_fract_y
_atom_site_fract_z
_atom_site_U_iso_or_equiv
_atom_site_adp_type
_atom_site_occupancy
_atom_site_symmetry_multiplicity
_atom_site_calc_flag
_atom_site_refinement_flags
Cu1 Cu 1.0000 0.5000 0.5000 0.0356(5) Uani 1 2 d S
O1 O 0.8798(6) 0.4811(6) 0.3583(5) 0.0425(17) Uani 1 1 d .
C1 C 0.7459(13) 0.5172(13) 0.2110(11) 0.068(4) Uani 1 1 d .
F1 F 0.8259(8) 0.5435(9) 0.1637(6) 0.110(3) Uani 1 1 d .
F2 F 0.7120(7) 0.3974(7) 0.1507(6) 0.099(3) Uani 1 1 d .
F3 F 0.6518(8) 0.5740(9) 0.1903(6) 0.115(3) Uani 1 1 d .
C2 C 0.8018(9) 0.5509(9) 0.3429(9) 0.044(3) Uani 1 1 d .
C3 C 0.7628(9) 0.6483(10) 0.4246(9) 0.051(3) Uani 1 1 d .
H3A H 0.7042 0.6914 0.3963 0.061 Uiso 1 1 calc R
C4 C 0.8047(9) 0.6873(9) 0.5471(9) 0.043(3) Uani 1 1 d .
C5 C 0.7513(13) 0.7992(13) 0.6258(13) 0.062(3) Uani 1 1 d .
F4 F 0.737(6) 0.887(5) 0.591(5) 0.14(2) Uani 0.50 1 d P
F5 F 0.819(4) 0.858(5) 0.737(4) 0.107(16) Uani 0.50 1 d P
F6 F 0.653(4) 0.765(5) 0.640(5) 0.12(2) Uani 0.50 1 d P
F4A F 0.839(5) 0.883(5) 0.697(4) 0.127(19) Uani 0.50 1 d P
F5A F 0.693(6) 0.772(6) 0.685(6) 0.16(3) Uani 0.50 1 d P
F6A F 0.681(5) 0.850(5) 0.565(5) 0.13(3) Uani 0.50 1 d P
O2 O 0.8785(6) 0.6407(6) 0.6006(6) 0.0460(17) Uani 1 1 d .
Cu2 Cu 0.5000 0.0000 0.0000 0.0345(5) Uani 1 2 d S
O3 O 0.4626(5) -0.0480(6) 0.1194(5) 0.0379(16) Uani 1 1 d .
C6 C 0.4551(13) -0.1600(12) 0.2330(11) 0.054(3) Uani 1 1 d .
F7 F 0.353(4) -0.116(5) 0.251(5) 0.099(18) Uani 0.50 1 d P
F8 F 0.445(5) -0.269(3) 0.227(4) 0.100(16) Uani 0.50 1 d P
F9 F 0.536(4) -0.099(5) 0.332(3) 0.13(2) Uani 0.50 1 d P
F7A F 0.406(5) -0.073(4) 0.290(5) 0.11(2) Uani 0.50 1 d P
F8A F 0.387(5) -0.266(4) 0.191(3) 0.14(2) Uani 0.50 1 d P
F9A F 0.550(4) -0.168(5) 0.303(3) 0.13(2) Uani 0.50 1 d P
C7 C 0.4871(8) -0.1474(9) 0.1275(8) 0.037(2) Uani 1 1 d .
C8 C 0.5387(9) -0.2430(9) 0.0562(8) 0.045(3) Uani 1 1 d .
H8A H 0.5472 -0.3147 0.0705 0.054 Uiso 1 1 calc R
C9 C 0.5783(8) -0.2377(9) -0.0349(8) 0.037(2) Uani 1 1 d .
C10 C 0.6327(14) -0.3491(12) -0.1117(12) 0.059(3) Uani 1 1 d .
F10 F 0.574(5) -0.389(4) -0.220(4) 0.11(2) Uani 0.50 1 d P
F11 F 0.626(8) -0.443(4) -0.083(7) 0.087(15) Uani 0.50 1 d P
F12 F 0.750(6) -0.318(7) -0.097(7) 0.13(3) Uani 0.50 1 d P
F10A F 0.561(4) -0.404(4) -0.221(4) 0.086(16) Uani 0.50 1 d P
F11A F 0.657(8) -0.431(5) -0.069(7) 0.12(2) Uani 0.50 1 d P
F12A F 0.729(5) -0.314(5) -0.128(5) 0.077(11) Uani 0.50 1 d P
O4 O 0.5753(5) -0.1505(6) -0.0676(5) 0.0386(16) Uani 1 1 d .
O1R O 0.9267(6) 0.3518(6) 0.5084(5) 0.0397(16) Uani 1 1 d .
N2R N 0.8144(7) 0.3048(7) 0.4607(6) 0.0373(19) Uani 1 1 d .
C3R C 0.7320(9) 0.3256(10) 0.5399(8) 0.046(3) Uani 1 1 d .
C4R C 0.8055(10) 0.3977(11) 0.6686(8) 0.065(3) Uani 1 1 d .
H4RA H 0.8680 0.3496 0.6883 0.097 Uiso 1 1 calc R
H4RB H 0.7532 0.4127 0.7208 0.097 Uiso 1 1 calc R
H4RC H 0.8419 0.4764 0.6783 0.097 Uiso 1 1 calc R
C5R C 0.6803(11) 0.1970(11) 0.5220(10) 0.070(4) Uani 1 1 d .
H5RA H 0.7455 0.1525 0.5434 0.105 Uiso 1 1 calc R
H5RB H 0.6368 0.1502 0.4395 0.105 Uiso 1 1 calc R
H5RC H 0.6262 0.2073 0.5718 0.105 Uiso 1 1 calc R
C6R C 0.6332(9) 0.3992(10) 0.5068(9) 0.057(3) Uani 1 1 d .
H6RA H 0.6687 0.4795 0.5193 0.086 Uiso 1 1 calc R
H6RB H 0.5781 0.4110 0.5559 0.086 Uiso 1 1 calc R
H6RC H 0.5898 0.3541 0.4240 0.086 Uiso 1 1 calc R
C7R C 0.7820(8) 0.2304(8) 0.3391(8) 0.034(2) Uani 1 1 d .
C8R C 0.6692(9) 0.1770(9) 0.2600(8) 0.042(2) Uani 1 1 d .
H8RA H 0.5962 0.1860 0.2814 0.050 Uiso 1 1 calc R
N9R N 0.6790(7) 0.1121(7) 0.1508(7) 0.045(2) Uani 1 1 d .
N10R N 0.7987(7) 0.1245(7) 0.1595(7) 0.042(2) Uani 1 1 d .
C11R C 0.8429(10) 0.0659(10) 0.0536(9) 0.059(3) Uani 1 1 d .
H11A H 0.7871 -0.0077 -0.0034 0.071 Uiso 1 1 calc R
H11B H 0.9210 0.0378 0.0762 0.071 Uiso 1 1 calc R
C12R C 0.8569(10) 0.1482(12) -0.0058(10) 0.070(4) Uani 1 1 d .
H12A H 0.7818 0.1851 -0.0183 0.083 Uiso 1 1 calc R
H12B H 0.8681 0.0968 -0.0841 0.083 Uiso 1 1 calc R
C13R C 0.9575(11) 0.2501(13) 0.0584(11) 0.077(4) Uani 1 1 d .
H13A H 1.0329 0.2146 0.0735 0.093 Uiso 1 1 calc R
H13B H 0.9450 0.3049 0.1352 0.093 Uiso 1 1 calc R
C14R C 0.9684(15) 0.3271(16) -0.0115(14) 0.116(6) Uani 1 1 d .
H14A H 1.0354 0.3919 0.0334 0.174 Uiso 1 1 calc R
H14B H 0.8948 0.3644 -0.0247 0.174 Uiso 1 1 calc R
H14C H 0.9819 0.2735 -0.0872 0.174 Uiso 1 1 calc R
C15R C 0.8619(8) 0.1952(9) 0.2706(8) 0.040(2) Uani 1 1 d .
H15A H 0.9457 0.2168 0.2971 0.048 Uiso 1 1 calc R
C1S C 0.867(3) -0.117(3) 0.274(3) 0.247(17) Uani 1 1 d D
H1SA H 0.8655 -0.1819 0.1970 0.370 Uiso 1 1 calc R
H1SB H 0.8635 -0.0376 0.2690 0.370 Uiso 1 1 calc R
H1SC H 0.7994 -0.1342 0.2995 0.370 Uiso 1 1 calc R
C2S C 0.965(4) -0.113(4) 0.349(4) 0.32(3) Uani 1 1 d D
H2SA H 1.0357 -0.1018 0.3232 0.386 Uiso 1 1 calc R
H2SB H 0.9673 -0.1879 0.3639 0.386 Uiso 1 1 calc R
C3S C 0.955(4) -0.002(4) 0.454(3) 0.27(3) Uani 1 1 d D
H3SA H 0.9636 0.0732 0.4414 0.319 Uiso 1 1 calc R
H3SB H 0.8771 -0.0087 0.4701 0.319 Uiso 1 1 calc R

loop_
_atom_site_aniso_label
_atom_site_aniso_U_11
_atom_site_aniso_U_22
_atom_site_aniso_U_33
_atom_site_aniso_U_23
_atom_site_aniso_U_13
_atom_site_aniso_U_12
Cu1 0.0350(10) 0.0327(10) 0.0311(9) 0.0094(7) 0.0019(7) 0.0058(7)
O1 0.044(4) 0.034(4) 0.038(4) 0.010(3) -0.002(3) 0.008(3)
C1 0.082(10) 0.070(10) 0.052(8) 0.031(7) 0.008(7) 0.028(8)
F1 0.141(8) 0.140(8) 0.063(5) 0.057(5) 0.026(5) 0.010(6)
F2 0.118(7) 0.073(6) 0.058(4) 0.011(4) -0.031(4) 0.006(5)
F3 0.132(7) 0.135(8) 0.071(5) 0.051(5) 0.000(5) 0.081(6)
C2 0.045(6) 0.038(6) 0.045(6) 0.020(5) 0.003(5) 0.005(5)
C3 0.051(7) 0.047(7) 0.055(7) 0.025(6) 0.007(5) 0.022(6)
C4 0.035(6) 0.038(6) 0.055(7) 0.018(5) 0.013(5) 0.008(5)
C5 0.056(9) 0.056(9) 0.067(9) 0.016(8) 0.017(8) 0.018(7)
F4 0.26(7) 0.07(2) 0.14(5) 0.06(3) 0.11(5) 0.08(3)
F5 0.08(3) 0.11(3) 0.07(2) -0.022(15) 0.014(15) 0.04(2)
F6 0.056(12) 0.11(3) 0.14(4) -0.01(2) 0.056(16) 0.000(13)
F4A 0.11(2) 0.08(2) 0.12(4) -0.04(2) 0.05(3) 0.005(16)
F5A 0.25(7) 0.13(4) 0.19(5) 0.08(4) 0.19(5) 0.07(5)
F6A 0.15(3) 0.13(4) 0.078(16) 0.02(3) 0.02(2) 0.12(3)
O2 0.039(4) 0.048(5) 0.044(4) 0.014(3) 0.007(3) 0.007(3)
Cu2 0.0453(11) 0.0290(10) 0.0317(9) 0.0128(7) 0.0143(8) 0.0065(7)
O3 0.048(4) 0.033(4) 0.036(4) 0.015(3) 0.017(3) 0.009(3)
C6 0.076(10) 0.048(8) 0.052(8) 0.028(7) 0.026(7) 0.011(7)
F7 0.087(18) 0.18(5) 0.10(3) 0.10(3) 0.068(17) 0.06(2)
F8 0.21(4) 0.042(15) 0.09(2) 0.040(16) 0.10(3) 0.04(2)
F9 0.13(4) 0.19(4) 0.032(11) 0.032(19) 0.001(17) -0.08(3)
F7A 0.22(6) 0.08(2) 0.11(4) 0.07(2) 0.13(4) 0.09(3)
F8A 0.21(4) 0.13(4) 0.09(2) 0.054(18) 0.05(2) -0.08(3)
F9A 0.14(3) 0.24(5) 0.06(2) 0.10(3) 0.05(2) 0.11(4)
C7 0.038(6) 0.039(6) 0.033(5) 0.016(5) 0.006(4) 0.001(5)
C8 0.066(7) 0.035(6) 0.043(6) 0.021(5) 0.021(5) 0.018(5)
C9 0.038(6) 0.033(6) 0.036(5) 0.012(5) 0.008(4) 0.008(4)
C10 0.083(11) 0.049(8) 0.058(9) 0.027(7) 0.032(8) 0.030(8)
F10 0.23(6) 0.08(2) 0.05(3) 0.03(2) 0.06(3) 0.09(3)
F11 0.15(3) 0.032(15) 0.09(2) 0.027(16) 0.060(19) 0.036(19)
F12 0.07(2) 0.11(3) 0.20(5) 0.04(3) 0.04(3) 0.041(19)
F10A 0.09(2) 0.07(2) 0.05(3) -0.019(15) 0.009(16) 0.002(16)
F11A 0.20(6) 0.11(4) 0.12(4) 0.09(3) 0.10(4) 0.13(4)
F12A 0.06(2) 0.073(18) 0.12(2) 0.038(17) 0.07(2) 0.039(17)
O4 0.046(4) 0.034(4) 0.038(4) 0.014(3) 0.016(3) 0.008(3)
O1R 0.040(4) 0.036(4) 0.038(4) 0.013(3) 0.003(3) 0.002(3)
N2R 0.041(5) 0.035(5) 0.032(4) 0.010(4) 0.009(4) 0.002(4)
C3R 0.055(7) 0.047(7) 0.036(6) 0.013(5) 0.019(5) 0.002(5)
C4R 0.075(8) 0.078(9) 0.034(6) 0.013(6) 0.017(6) 0.005(7)
C5R 0.098(10) 0.062(8) 0.063(8) 0.027(6) 0.042(7) -0.003(7)
C6R 0.052(7) 0.061(8) 0.056(7) 0.016(6) 0.024(6) 0.013(6)
C7R 0.036(6) 0.032(5) 0.030(5) 0.007(4) 0.009(4) 0.001(4)
C8R 0.039(6) 0.047(7) 0.034(6) 0.007(5) 0.016(5) -0.002(5)
N9R 0.040(5) 0.047(6) 0.036(5) 0.005(4) 0.013(4) -0.005(4)
N10R 0.041(5) 0.042(5) 0.034(5) 0.004(4) 0.015(4) 0.002(4)
C11R 0.053(7) 0.058(8) 0.047(7) -0.005(6) 0.026(6) -0.001(6)
C12R 0.063(8) 0.095(11) 0.049(7) 0.023(7) 0.028(6) 0.007(7)
C13R 0.068(9) 0.081(10) 0.083(9) 0.031(8) 0.028(8) 0.005(8)
C14R 0.123(13) 0.126(15) 0.135(14) 0.073(12) 0.064(12) 0.013(11)
C15R 0.033(6) 0.039(6) 0.038(6) 0.008(5) 0.006(5) 0.002(5)
C1S 0.36(5) 0.16(3) 0.30(5) 0.13(3) 0.16(4) 0.11(3)
C2S 0.31(5) 0.31(6) 0.36(6) 0.17(5) 0.06(5) 0.17(5)
C3S 0.38(7) 0.20(3) 0.34(8) 0.17(4) 0.21(7) 0.20(4)

loop_
_atom_type_symbol
_atom_type_description
_atom_type_scat_dispersion_real
_atom_type_scat_dispersion_imag
_atom_type_scat_source
C C 0.0033 0.0016 'International Tables Vol C Tables 4.2.6.8 and 6.1.1.4'
H H 0.0000 0.0000 'International Tables Vol C Tables 4.2.6.8 and 6.1.1.4'
N N 0.0061 0.0033 'International Tables Vol C Tables 4.2.6.8 and 6.1.1.4'
O O 0.0106 0.0060 'International Tables Vol C Tables 4.2.6.8 and 6.1.1.4'
F F 0.0171 0.0103 'International Tables Vol C Tables 4.2.6.8 and 6.1.1.4'
Cu Cu 0.3201 1.2651 'International Tables Vol C Tables 4.2.6.8 and 6.1.1.4'

loop_
_geom_angle_atom_site_label_1
_geom_angle_atom_site_label_2
_geom_angle_atom_site_label_3
_geom_angle
_geom_angle_site_symmetry_1
_geom_angle_site_symmetry_3
O1 Cu1 O1 179.998(1) 2_766 .
O1 Cu1 O1R 86.2(3) 2_766 .
O1 Cu1 O1R 93.8(3) . .
O1 Cu1 O1R 93.8(3) 2_766 2_766
O1 Cu1 O1R 86.2(3) . 2_766
O1R Cu1 O1R 180.0(3) . 2_766
O1 Cu1 O2 84.9(2) 2_766 2_766
O1 Cu1 O2 95.1(2) . 2_766
O1R Cu1 O2 84.3(2) . 2_766
O1R Cu1 O2 95.7(2) 2_766 2_766
O1 Cu1 O2 95.1(2) 2_766 .
O1 Cu1 O2 84.9(2) . .
O1R Cu1 O2 95.7(2) . .
O1R Cu1 O2 84.3(2) 2_766 .
O2 Cu1 O2 179.999(1) 2_766 .
C2 O1 Cu1 129.9(6) . .
F3 C1 F2 107.0(12) . .
F3 C1 F1 108.0(11) . .
F2 C1 F1 105.7(11) . .
F3 C1 C2 113.9(11) . .
F2 C1 C2 111.6(10) . .
F1 C1 C2 110.3(11) . .
O1 C2 C3 129.9(9) . .
O1 C2 C1 111.9(9) . .
C3 C2 C1 118.2(10) . .
C2 C3 C4 124.0(9) . .
C2 C3 H3A 118.0 . .
C4 C3 H3A 118.0 . .
O2 C4 C3 127.5(10) . .
O2 C4 C5 115.6(10) . .
C3 C4 C5 117.0(10) . .
F5A C5 F6 28(4) . .
F5A C5 F4A 110(3) . .
F6 C5 F4A 132(3) . .
F5A C5 F4 127(4) . .
F6 C5 F4 110(4) . .
F4A C5 F4 76(3) . .
F5A C5 F6A 108(4) . .
F6 C5 F6A 84(4) . .
F4A C5 F6A 106(4) . .
F4 C5 F6A 31(4) . .
F5A C5 F5 77(3) . .
F6 C5 F5 102(3) . .
F4A C5 F5 34(3) . .
F4 C5 F5 103(3) . .
F6A C5 F5 126(3) . .
F5A C5 C4 113(3) . .
F6 C5 C4 112(3) . .
F4A C5 C4 108(2) . .
F4 C5 C4 115(3) . .
F6A C5 C4 113(3) . .
F5 C5 C4 114(2) . .
F6A F4 C5 76(7) . .
F6A F4 F4A 126(10) . .
C5 F4 F4A 52(3) . .
F4A F5 C5 69(7) . .
F4A F5 F5A 117(9) . .
C5 F5 F5A 50(3) . .
F5A F6 C5 74(7) . .
F5A F6 F6A 116(9) . .
C5 F6 F6A 49(3) . .
F5 F4A C5 77(7) . .
F5 F4A F4 117(9) . .
C5 F4A F4 52(3) . .
F6 F5A C5 78(9) . .
F6 F5A F5 127(10) . .
C5 F5A F5 54(2) . .
F4 F6A C5 72(6) . .
F4 F6A F6 113(9) . .
C5 F6A F6 48(3) . .
C4 O2 Cu1 119.9(6) . .
O4 Cu2 O4 180.000(1) 2_655 .
O4 Cu2 O3 92.8(3) 2_655 2_655
O4 Cu2 O3 87.2(3) . 2_655
O4 Cu2 O3 87.2(3) 2_655 .
O4 Cu2 O3 92.8(3) . .
O3 Cu2 O3 180.0 2_655 .
O4 Cu2 N9R 85.8(3) 2_655 .
O4 Cu2 N9R 94.2(3) . .
O3 Cu2 N9R 94.5(3) 2_655 .
O3 Cu2 N9R 85.5(3) . .
O4 Cu2 N9R 94.2(3) 2_655 2_655
O4 Cu2 N9R 85.8(3) . 2_655
O3 Cu2 N9R 85.5(3) 2_655 2_655
O3 Cu2 N9R 94.5(3) . 2_655
N9R Cu2 N9R 180.0 . 2_655
C7 O3 Cu2 123.7(6) . .
F7A C6 F8 125(3) . .
F7A C6 F9A 108(3) . .
F8 C6 F9A 74(3) . .
F7A C6 F9 75(3) . .
F8 C6 F9 104(3) . .
F9A C6 F9 36(3) . .
F7A C6 F8A 111(3) . .
F8 C6 F8A 33(3) . .
F9A C6 F8A 106(3) . .
F9 C6 F8A 132(2) . .
F7A C6 F7 33(3) . .
F8 C6 F7 105(3) . .
F9A C6 F7 132(3) . .
F9 C6 F7 106(3) . .
F8A C6 F7 81(3) . .
F7A C6 C7 114(2) . .
F8 C6 C7 116.4(17) . .
F9A C6 C7 110(2) . .
F9 C6 C7 111.9(16) . .
F8A C6 C7 107.8(19) . .
F7 C6 C7 113(2) . .
F7A F7 C6 67(5) . .
F7A F7 F8A 112(7) . .
C6 F7 F8A 49(2) . .
F8A F8 C6 77(5) . .
F8A F8 F9A 130(6) . .
C6 F8 F9A 53(2) . .
F9A F9 C6 70(4) . .
F9A F9 F7A 116(5) . .
C6 F9 F7A 50(2) . .
F7 F7A C6 80(6) . .
F7 F7A F9 129(7) . .
C6 F7A F9 54.3(19) . .
F8 F8A C6 70(5) . .
F8 F8A F7 108(6) . .
C6 F8A F7 50(2) . .
F9 F9A C6 74(4) . .
F9 F9A F8 119(6) . .
C6 F9A F8 53(2) . .
O3 C7 C8 128.5(9) . .
O3 C7 C6 113.7(9) . .
C8 C7 C6 117.8(9) . .
C9 C8 C7 122.6(9) . .
C9 C8 H8A 118.7 . .
C7 C8 H8A 118.7 . .
O4 C9 C8 128.2(9) . .
O4 C9 C10 112.4(9) . .
C8 C9 C10 119.4(9) . .
F11A C10 F12A 107(5) . .
F11A C10 F10 117(4) . .
F12A C10 F10 94(4) . .
F11A C10 F10A 109(4) . .
F12A C10 F10A 103(4) . .
F10 C10 F10A 10(5) . .
F11A C10 F12 92(5) . .
F12A C10 F12 18(6) . .
F10 C10 F12 111(4) . .
F10A C10 F12 119(4) . .
F11A C10 F11 16(7) . .
F12A C10 F11 121(5) . .
F10 C10 F11 106(4) . .
F10A C10 F11 97(4) . .
F12 C10 F11 107(5) . .
F11A C10 C9 114(4) . .
F12A C10 C9 111(3) . .
F10 C10 C9 111(3) . .
F10A C10 C9 111(2) . .
F12 C10 C9 111(3) . .
F11 C10 C9 112(4) . .
C9 O4 Cu2 124.0(6) . .
N2R O1R Cu1 125.1(5) . .
O1R N2R C7R 116.5(7) . .
O1R N2R C3R 118.7(7) . .
C7R N2R C3R 124.6(8) . .
N2R C3R C6R 108.9(8) . .
N2R C3R C4R 108.5(8) . .
C6R C3R C4R 110.5(9) . .
N2R C3R C5R 107.5(8) . .
C6R C3R C5R 111.6(9) . .
C4R C3R C5R 109.8(9) . .
C3R C4R H4RA 109.5 . .
C3R C4R H4RB 109.5 . .
H4RA C4R H4RB 109.5 . .
C3R C4R H4RC 109.5 . .
H4RA C4R H4RC 109.5 . .
H4RB C4R H4RC 109.5 . .
C3R C5R H5RA 109.5 . .
C3R C5R H5RB 109.5 . .
H5RA C5R H5RB 109.5 . .
C3R C5R H5RC 109.5 . .
H5RA C5R H5RC 109.5 . .
H5RB C5R H5RC 109.5 . .
C3R C6R H6RA 109.5 . .
C3R C6R H6RB 109.5 . .
H6RA C6R H6RB 109.5 . .
C3R C6R H6RC 109.5 . .
H6RA C6R H6RC 109.5 . .
H6RB C6R H6RC 109.5 . .
C15R C7R N2R 124.3(8) . .
C15R C7R C8R 105.0(8) . .
N2R C7R C8R 130.7(8) . .
N9R C8R C7R 111.0(8) . .
N9R C8R H8RA 124.5 . .
C7R C8R H8RA 124.5 . .
C8R N9R N10R 105.1(7) . .
C8R N9R Cu2 117.8(6) . .
N10R N9R Cu2 137.0(6) . .
C15R N10R N9R 111.6(7) . .
C15R N10R C11R 128.2(8) . .
N9R N10R C11R 120.2(8) . .
N10R C11R C12R 114.4(10) . .
N10R C11R H11A 108.7 . .
C12R C11R H11A 108.7 . .
N10R C11R H11B 108.7 . .
C12R C11R H11B 108.7 . .
H11A C11R H11B 107.6 . .
C11R C12R C13R 115.8(10) . .
C11R C12R H12A 108.3 . .
C13R C12R H12A 108.3 . .
C11R C12R H12B 108.3 . .
C13R C12R H12B 108.3 . .
H12A C12R H12B 107.4 . .
C12R C13R C14R 112.4(11) . .
C12R C13R H13A 109.1 . .
C14R C13R H13A 109.1 . .
C12R C13R H13B 109.1 . .
C14R C13R H13B 109.1 . .
H13A C13R H13B 107.9 . .
C13R C14R H14A 109.5 . .
C13R C14R H14B 109.5 . .
H14A C14R H14B 109.5 . .
C13R C14R H14C 109.5 . .
H14A C14R H14C 109.5 . .
H14B C14R H14C 109.5 . .
N10R C15R C7R 107.4(8) . .
N10R C15R H15A 126.3 . .
C7R C15R H15A 126.3 . .
C2S C1S H1SA 109.5 . .
C2S C1S H1SB 109.5 . .
H1SA C1S H1SB 109.5 . .
C2S C1S H1SC 109.5 . .
H1SA C1S H1SC 109.5 . .
H1SB C1S H1SC 109.5 . .
C1S C2S C3S 100(3) . .
C1S C2S H2SA 111.7 . .
C3S C2S H2SA 111.7 . .
C1S C2S H2SB 111.7 . .
C3S C2S H2SB 111.7 . .
H2SA C2S H2SB 109.4 . .
C3S C3S C2S 106(4) 2_756 .
C3S C3S H3SA 110.4 2_756 .
C2S C3S H3SA 110.4 . .
C3S C3S H3SB 110.4 2_756 .
C2S C3S H3SB 110.4 . .
H3SA C3S H3SB 108.6 . .

loop_
_geom_bond_atom_site_label_1
_geom_bond_atom_site_label_2
_geom_bond_distance
_geom_bond_site_symmetry_2
Cu1 O1 1.928(6) 2_766
Cu1 O1 1.928(6) .
Cu1 O1R 2.000(6) .
Cu1 O1R 2.000(6) 2_766
Cu1 O2 2.357(7) 2_766
Cu1 O2 2.357(7) .
O1 C2 1.260(11) .
C1 F3 1.311(13) .
C1 F2 1.315(14) .
C1 F1 1.317(14) .
C1 C2 1.533(14) .
C2 C3 1.371(13) .
C3 C4 1.397(13) .
C3 H3A 0.9400 .
C4 O2 1.238(11) .
C4 C5 1.541(15) .
C5 F5A 1.26(5) .
C5 F6 1.28(4) .
C5 F4A 1.28(5) .
C5 F4 1.28(5) .
C5 F6A 1.31(5) .
C5 F5 1.34(5) .
F4 F6A 0.70(9) .
F4 F4A 1.58(7) .
F5 F4A 0.77(7) .
F5 F5A 1.61(7) .
F6 F5A 0.62(10) .
F6 F6A 1.73(8) .
Cu2 O4 1.953(6) 2_655
Cu2 O4 1.953(6) .
Cu2 O3 1.967(6) 2_655
Cu2 O3 1.967(6) .
Cu2 N9R 2.393(7) .
Cu2 N9R 2.393(7) 2_655
O3 C7 1.252(10) .
C6 F7A 1.23(4) .
C6 F8 1.27(3) .
C6 F9A 1.27(4) .
C6 F9 1.30(3) .
C6 F8A 1.32(4) .
C6 F7 1.32(4) .
C6 C7 1.545(13) .
F7 F7A 0.73(7) .
F7 F8A 1.71(6) .
F8 F8A 0.73(7) .
F8 F9A 1.53(6) .
F9 F9A 0.79(6) .
F9 F7A 1.55(5) .
C7 C8 1.379(13) .
C8 C9 1.375(12) .
C8 H8A 0.9400 .
C9 O4 1.261(10) .
C9 C10 1.535(14) .
C10 F11A 1.30(7) .
C10 F12A 1.28(5) .
C10 F10 1.27(5) .
C10 F10A 1.33(4) .
C10 F12 1.35(7) .
C10 F11 1.32(6) .
O1R N2R 1.303(9) .
N2R C7R 1.394(10) .
N2R C3R 1.502(11) .
C3R C6R 1.523(14) .
C3R C4R 1.530(13) .
C3R C5R 1.542(14) .
C4R H4RA 0.9700 .
C4R H4RB 0.9700 .
C4R H4RC 0.9700 .
C5R H5RA 0.9700 .
C5R H5RB 0.9700 .
C5R H5RC 0.9700 .
C6R H6RA 0.9700 .
C6R H6RB 0.9700 .
C6R H6RC 0.9700 .
C7R C15R 1.374(12) .
C7R C8R 1.399(12) .
C8R N9R 1.328(10) .
C8R H8RA 0.9400 .
N9R N10R 1.361(10) .
N10R C15R 1.336(11) .
N10R C11R 1.467(11) .
C11R C12R 1.489(16) .
C11R H11A 0.9800 .
C11R H11B 0.9800 .
C12R C13R 1.485(16) .
C12R H12A 0.9800 .
C12R H12B 0.9800 .
C13R C14R 1.538(17) .
C13R H13A 0.9800 .
C13R H13B 0.9800 .
C14R H14A 0.9700 .
C14R H14B 0.9700 .
C14R H14C 0.9700 .
C15R H15A 0.9400 .
C1S C2S 1.28(3) .
C1S H1SA 0.9700 .
C1S H1SB 0.9700 .
C1S H1SC 0.9700 .
C2S C3S 1.48(4) .
C2S H2SA 0.9800 .
C2S H2SB 0.9800 .
C3S C3S 1.35(5) 2_756
C3S H3SA 0.9800 .
C3S H3SB 0.9800 .
